data_7156498
loop_
_publ_author_name
'Drouillat, Bruno'
'Peggion, Cristina'
'Biondi, Barbara'
'Wright, Karen'
'Couty, Fran\,cois'
'Crisma, Marco'
'Formaggio, Fernando'
'Toniolo, Claudio'

_publ_section_title
;
 A novel peptide conformation: the \g-bend ribbon.
;
_journal_issue 42
_journal_name_full 'Organic &amp; biomolecular chemistry'
_journal_page_first 7947
_journal_page_last 7958
_journal_paper_doi 10.1039/c8ob02279h
_journal_volume 16
_journal_year 2018
_chemical_absolute_configuration syn
_chemical_formula_sum 'C22 H36 N4 O7'
_chemical_formula_weight 468.55
_chemical_name_systematic
;
 Boc-(S)-(\aMe)Aze-(S)-Ala-(S)-(\aMe)Aze-(S)-Ala-OMe
;
_space_group_IT_number 5
_space_group_name_Hall 'I 2y'
_space_group_name_H-M_alt 'I 1 2 1'
_symmetry_cell_setting monoclinic
_symmetry_space_group_name_Hall 'I 2y'
_symmetry_space_group_name_H-M 'I 1 2 1'
_atom_sites_solution_hydrogens geom
_atom_sites_solution_primary direct
_atom_sites_solution_secondary difmap
_audit_creation_method SHELXL-97
_audit_update_record
;
2018-03-13 deposited with the CCDC.
2018-10-08 downloaded from the CCDC.
;
_cell_angle_alpha 90.00
_cell_angle_beta 110.085(2)
_cell_angle_gamma 90.00
_cell_formula_units_Z 4
_cell_length_a 20.6903(3)
_cell_length_b 5.75339(9)
_cell_length_c 23.2601(3)
_cell_measurement_reflns_used 15490
_cell_measurement_temperature 293(2)
_cell_measurement_theta_max 69.2560
_cell_measurement_theta_min 2.0550
_cell_volume 2600.48(7)
_computing_cell_refinement
;
CrysAlisPro, Agilent Technologies,
Version 1.171.37.31 (release 14-01-2014 CrysAlis171 .NET)
(compiled Jan 14 2014,18:38:05)
;
_computing_data_collection
;
CrysAlisPro, Agilent Technologies,
Version 1.171.37.31 (release 14-01-2014 CrysAlis171 .NET)
(compiled Jan 14 2014,18:38:05)
;
_computing_data_reduction
;
CrysAlisPro, Agilent Technologies,
Version 1.171.37.31 (release 14-01-2014 CrysAlis171 .NET)
(compiled Jan 14 2014,18:38:05)
;
_computing_structure_refinement 'SHELXL-97 (Sheldrick, 2008)'
_computing_structure_solution 'SIR2002 (Burla et al., 2003)'
_diffrn_ambient_temperature 293(2)
_diffrn_detector 'CCD plate'
_diffrn_detector_area_resol_mean 16.1274
_diffrn_detector_type Eos
_diffrn_measured_fraction_theta_full 0.996
_diffrn_measured_fraction_theta_max 0.996
_diffrn_measurement_device 'four-circle diffractometer'
_diffrn_measurement_device_type 'Xcalibur, Eos, Gemini'
_diffrn_measurement_method '\w scans'
_diffrn_radiation_monochromator graphite
_diffrn_radiation_source 'Enhance (Cu) X-ray Source'
_diffrn_radiation_type CuK\a
_diffrn_radiation_wavelength 1.54178
_diffrn_reflns_av_R_equivalents 0.0296
_diffrn_reflns_av_sigmaI/netI 0.0128
_diffrn_reflns_limit_h_max 24
_diffrn_reflns_limit_h_min -25
_diffrn_reflns_limit_k_max 6
_diffrn_reflns_limit_k_min -5
_diffrn_reflns_limit_l_max 28
_diffrn_reflns_limit_l_min -28
_diffrn_reflns_number 33463
_diffrn_reflns_theta_full 69.42
_diffrn_reflns_theta_max 69.41
_diffrn_reflns_theta_min 2.47
_exptl_absorpt_coefficient_mu 0.742
_exptl_absorpt_correction_T_max 1.00000
_exptl_absorpt_correction_T_min 0.45739
_exptl_absorpt_correction_type multi-scan
_exptl_absorpt_process_details
;
CrysAlisPro, Agilent Technologies,
Version 1.171.37.31 (release 14-01-2014 CrysAlis171 .NET)
(compiled Jan 14 2014,18:38:05)
Empirical absorption correction using spherical harmonics,
 implemented in SCALE3 ABSPACK scaling algorithm.
;
_exptl_crystal_colour colourless
_exptl_crystal_density_diffrn 1.197
_exptl_crystal_density_method 'not measured'
_exptl_crystal_description needle
_exptl_crystal_F_000 1008
_exptl_crystal_recrystallization_method 'Re-crystallisation from solvent: ethyl acetate / di-isopropyl ether'
_exptl_crystal_size_max 0.50
_exptl_crystal_size_mid 0.20
_exptl_crystal_size_min 0.10
_refine_diff_density_max 0.222
_refine_diff_density_min -0.147
_refine_diff_density_rms 0.029
_refine_ls_abs_structure_details 'Flack H D (1983), Acta Cryst. A39, 876-881'
_refine_ls_abs_structure_Flack 0.0(2)
_refine_ls_extinction_method none
_refine_ls_goodness_of_fit_ref 1.057
_refine_ls_hydrogen_treatment constr
_refine_ls_matrix_type full
_refine_ls_number_parameters 298
_refine_ls_number_reflns 4498
_refine_ls_number_restraints 1
_refine_ls_restrained_S_all 1.057
_refine_ls_R_factor_all 0.0401
_refine_ls_R_factor_gt 0.0387
_refine_ls_shift/su_max 0.001
_refine_ls_shift/su_mean 0.000
_refine_ls_structure_factor_coef Fsqd
_refine_ls_weighting_details 'calc w=1/[\s^2^(Fo^2^)+(0.0780P)^2^+0.4976P] where P=(Fo^2^+2Fc^2^)/3'
_refine_ls_weighting_scheme calc
_refine_ls_wR_factor_gt 0.1166
_refine_ls_wR_factor_ref 0.1187
_reflns_number_gt 4316
_reflns_number_total 4498
_reflns_threshold_expression >2sigma(I)
_cod_data_source_file c8ob02279h2.cif
_cod_data_source_block mc229fi
_cod_depositor_comments 'Adding full bibliography for 7156498.cif.'
_cod_original_cell_volume 2600.48(6)
_cod_original_sg_symbol_H-M 'C 1 2 1'
_cod_database_code 7156498

loop_
_symmetry_equiv_pos_as_xyz
'x, y, z'
'-x, y, -z'
'x+1/2, y+1/2, z+1/2'
'-x+1/2, y+1/2, -z+1/2'

loop_
_atom_site_label
_atom_site_type_symbol
_atom_site_fract_x
_atom_site_fract_y
_atom_site_fract_z
_atom_site_U_iso_or_equiv
_atom_site_adp_type
_atom_site_occupancy
_atom_site_symmetry_multiplicity
_atom_site_calc_flag
_atom_site_refinement_flags
C01 C 1.00139(13) -0.2933(5) 0.13588(12) 0.0774(7) Uani 1 1 d .
C02 C 0.93688(14) -0.4390(7) 0.11170(15) 0.1056(11) Uani 1 1 d .
H02A H 0.9323 -0.5332 0.1442 0.158 Uiso 1 1 calc R
H02B H 0.9398 -0.5374 0.0793 0.158 Uiso 1 1 calc R
H02C H 0.8975 -0.3390 0.0963 0.158 Uiso 1 1 calc R
C03 C 1.06228(16) -0.4544(8) 0.1583(2) 0.1420(18) Uani 1 1 d .
H03A H 1.1038 -0.3647 0.1736 0.213 Uiso 1 1 calc R
H03B H 1.0639 -0.5506 0.1251 0.213 Uiso 1 1 calc R
H03C H 1.0579 -0.5506 0.1905 0.213 Uiso 1 1 calc R
C04 C 1.0045(4) -0.1117(10) 0.0904(2) 0.172(2) Uani 1 1 d .
H04A H 0.9648 -0.0131 0.0808 0.258 Uiso 1 1 calc R
H04B H 1.0054 -0.1861 0.0538 0.258 Uiso 1 1 calc R
H04C H 1.0454 -0.0199 0.1076 0.258 Uiso 1 1 calc R
OU O 0.99241(6) -0.1721(3) 0.18833(6) 0.0640(4) Uani 1 1 d .
C0 C 1.04392(9) -0.0473(4) 0.22714(10) 0.0602(5) Uani 1 1 d .
O0 O 1.09839(8) -0.0090(4) 0.22141(10) 0.0912(6) Uani 1 1 d .
N1 N 1.02528(7) 0.0430(3) 0.27292(7) 0.0555(4) Uani 1 1 d .
C1A C 0.97875(8) -0.0489(3) 0.30431(8) 0.0504(4) Uani 1 1 d .
C1B1 C 1.02482(11) 0.0786(5) 0.36290(9) 0.0683(5) Uani 1 1 d .
H1B1 H 1.0038 0.2165 0.3728 0.082 Uiso 1 1 calc R
H1B2 H 1.0429 -0.0219 0.3983 0.082 Uiso 1 1 calc R
C1G C 1.07589(10) 0.1295(4) 0.33045(11) 0.0726(6) Uani 1 1 d .
H1G1 H 1.0866 0.2932 0.3294 0.087 Uiso 1 1 calc R
H1G2 H 1.1175 0.0370 0.3452 0.087 Uiso 1 1 calc R
C1B2 C 0.97854(11) -0.3115(4) 0.31078(11) 0.0641(5) Uani 1 1 d .
H1B3 H 0.9534 -0.3799 0.2718 0.096 Uiso 1 1 calc R
H1B4 H 0.9570 -0.3527 0.3399 0.096 Uiso 1 1 calc R
H1B5 H 1.0250 -0.3680 0.3246 0.096 Uiso 1 1 calc R
C1 C 0.90471(8) 0.0423(3) 0.27994(7) 0.0464(4) Uani 1 1 d .
O1 O 0.87349(6) 0.0784(3) 0.31501(5) 0.0630(4) Uani 1 1 d .
N2 N 0.87686(7) 0.0714(4) 0.21971(6) 0.0558(4) Uani 1 1 d .
H2 H 0.9016 0.0465 0.1973 0.067 Uiso 1 1 calc R
C2A C 0.80604(8) 0.1439(4) 0.19079(7) 0.0524(5) Uani 1 1 d .
H2A H 0.7778 0.0711 0.2121 0.063 Uiso 1 1 calc R
C2B C 0.79846(10) 0.4087(5) 0.19267(9) 0.0679(6) Uani 1 1 d .
H2B1 H 0.8196 0.4626 0.2340 0.102 Uiso 1 1 calc R
H2B2 H 0.7505 0.4490 0.1782 0.102 Uiso 1 1 calc R
H2B3 H 0.8205 0.4803 0.1670 0.102 Uiso 1 1 calc R
C2 C 0.78238(8) 0.0561(4) 0.12486(7) 0.0518(4) Uani 1 1 d .
O2 O 0.82453(6) 0.0041(3) 0.10051(6) 0.0719(5) Uani 1 1 d .
N3 N 0.71486(7) 0.0494(3) 0.09551(6) 0.0525(4) Uani 1 1 d .
C3A C 0.67313(9) -0.0520(4) 0.03488(8) 0.0568(5) Uani 1 1 d .
C3B1 C 0.60847(10) 0.0072(6) 0.05058(10) 0.0767(7) Uani 1 1 d .
H3B1 H 0.5817 0.1347 0.0267 0.092 Uiso 1 1 calc R
H3B2 H 0.5794 -0.1260 0.0497 0.092 Uiso 1 1 calc R
C3G C 0.65470(9) 0.0777(5) 0.11522(9) 0.0625(5) Uani 1 1 d .
H3G1 H 0.6476 0.2360 0.1261 0.075 Uiso 1 1 calc R
H3G2 H 0.6537 -0.0306 0.1469 0.075 Uiso 1 1 calc R
C3B2 C 0.68627(16) -0.3112(5) 0.03060(11) 0.0835(7) Uani 1 1 d .
H3B3 H 0.7328 -0.3346 0.0322 0.125 Uiso 1 1 calc R
H3B4 H 0.6551 -0.3713 -0.0073 0.125 Uiso 1 1 calc R
H3B5 H 0.6792 -0.3909 0.0642 0.125 Uiso 1 1 calc R
C3 C 0.67788(9) 0.0693(4) -0.02167(8) 0.0538(4) Uani 1 1 d .
O3 O 0.62632(7) 0.0951(4) -0.06646(6) 0.0764(5) Uani 1 1 d .
N4 N 0.74074(8) 0.1328(3) -0.01921(7) 0.0593(4) Uani 1 1 d .
H4 H 0.7736 0.1356 0.0156 0.071 Uiso 1 1 calc R
C4A C 0.75456(11) 0.1968(4) -0.07383(9) 0.0631(5) Uani 1 1 d .
H4A H 0.7213 0.3151 -0.0961 0.076 Uiso 1 1 calc R
C4B C 0.82728(14) 0.2962(6) -0.05694(13) 0.0892(8) Uani 1 1 d .
H4B1 H 0.8315 0.4308 -0.0315 0.134 Uiso 1 1 calc R
H4B2 H 0.8358 0.3392 -0.0936 0.134 Uiso 1 1 calc R
H4B3 H 0.8601 0.1810 -0.0352 0.134 Uiso 1 1 calc R
C4 C 0.74724(11) -0.0157(5) -0.11449(9) 0.0650(6) Uani 1 1 d .
O4 O 0.75016(14) -0.2086(4) -0.09746(9) 0.1050(7) Uani 1 1 d .
OT O 0.73747(11) 0.0447(4) -0.17139(7) 0.0945(6) Uani 1 1 d .
CT C 0.73707(17) -0.1472(8) -0.21295(13) 0.1041(11) Uani 1 1 d .
HT1 H 0.7801 -0.1506 -0.2201 0.156 Uiso 1 1 calc R
HT2 H 0.7002 -0.1252 -0.2511 0.156 Uiso 1 1 calc R
HT3 H 0.7307 -0.2915 -0.1949 0.156 Uiso 1 1 calc R

loop_
_atom_site_aniso_label
_atom_site_aniso_U_11
_atom_site_aniso_U_22
_atom_site_aniso_U_33
_atom_site_aniso_U_23
_atom_site_aniso_U_13
_atom_site_aniso_U_12
C01 0.0792(14) 0.0721(16) 0.0929(16) -0.0166(13) 0.0450(13) 0.0035(12)
C02 0.0819(16) 0.118(3) 0.110(2) -0.053(2) 0.0235(14) 0.0029(18)
C03 0.0775(17) 0.100(3) 0.241(5) -0.061(3) 0.046(2) 0.0112(18)
C04 0.315(7) 0.129(4) 0.116(3) -0.025(3) 0.131(4) -0.041(5)
OU 0.0463(6) 0.0762(10) 0.0687(8) -0.0105(7) 0.0188(5) 0.0020(6)
C0 0.0438(9) 0.0503(12) 0.0836(13) 0.0046(10) 0.0182(8) 0.0044(8)
O0 0.0576(8) 0.0872(13) 0.1404(16) -0.0173(11) 0.0488(9) -0.0097(8)
N1 0.0373(6) 0.0526(10) 0.0677(8) -0.0001(8) 0.0064(6) 0.0002(6)
C1A 0.0431(8) 0.0480(10) 0.0503(8) 0.0037(8) 0.0035(7) 0.0028(7)
C1B1 0.0611(10) 0.0668(14) 0.0552(9) -0.0022(10) -0.0081(8) 0.0050(10)
C1G 0.0438(9) 0.0576(14) 0.0935(15) -0.0122(11) -0.0059(9) 0.0009(9)
C1B2 0.0547(10) 0.0545(13) 0.0759(12) 0.0111(10) 0.0133(9) 0.0060(9)
C1 0.0421(7) 0.0470(10) 0.0450(7) 0.0036(8) 0.0084(6) 0.0015(7)
O1 0.0566(7) 0.0838(11) 0.0470(6) 0.0086(7) 0.0156(5) 0.0125(7)
N2 0.0389(6) 0.0818(12) 0.0423(7) 0.0026(8) 0.0082(5) 0.0122(8)
C2A 0.0371(8) 0.0757(14) 0.0407(8) 0.0020(8) 0.0085(6) 0.0084(8)
C2B 0.0518(9) 0.0843(17) 0.0580(10) -0.0087(10) 0.0067(8) 0.0158(10)
C2 0.0445(8) 0.0632(11) 0.0426(7) 0.0044(8) 0.0085(6) 0.0138(8)
O2 0.0460(6) 0.1189(15) 0.0455(6) -0.0052(7) 0.0091(5) 0.0262(7)
N3 0.0402(6) 0.0677(10) 0.0445(6) -0.0032(7) 0.0080(5) 0.0041(7)
C3A 0.0490(9) 0.0609(13) 0.0485(9) -0.0029(8) 0.0012(7) 0.0002(9)
C3B1 0.0438(9) 0.108(2) 0.0696(12) 0.0050(13) 0.0085(8) -0.0075(11)
C3G 0.0436(8) 0.0827(15) 0.0610(10) 0.0017(11) 0.0175(7) -0.0004(10)
C3B2 0.1054(18) 0.0614(15) 0.0667(13) 0.0038(11) 0.0074(12) -0.0009(14)
C3 0.0498(8) 0.0508(11) 0.0491(8) -0.0017(8) 0.0021(7) 0.0080(8)
O3 0.0588(7) 0.0949(13) 0.0559(7) 0.0119(8) -0.0054(6) 0.0051(8)
N4 0.0540(8) 0.0665(11) 0.0483(7) 0.0030(7) 0.0060(6) 0.0063(7)
C4A 0.0615(11) 0.0635(14) 0.0572(10) 0.0106(9) 0.0113(8) 0.0045(10)
C4B 0.0807(15) 0.090(2) 0.0926(16) 0.0049(15) 0.0242(13) -0.0199(14)
C4 0.0626(11) 0.0710(17) 0.0584(10) 0.0103(10) 0.0169(8) 0.0012(10)
O4 0.163(2) 0.0673(14) 0.0839(11) 0.0007(10) 0.0406(12) 0.0110(13)
OT 0.1182(14) 0.1069(16) 0.0585(8) -0.0008(10) 0.0304(8) -0.0224(13)
CT 0.110(2) 0.133(3) 0.0783(16) -0.0271(18) 0.0435(15) -0.030(2)

loop_
_atom_type_symbol
_atom_type_description
_atom_type_scat_dispersion_real
_atom_type_scat_dispersion_imag
_atom_type_scat_source
C C 0.0181 0.0091 'International Tables Vol C Tables 4.2.6.8 and 6.1.1.4'
H H 0.0000 0.0000 'International Tables Vol C Tables 4.2.6.8 and 6.1.1.4'
N N 0.0311 0.0180 'International Tables Vol C Tables 4.2.6.8 and 6.1.1.4'
O O 0.0492 0.0322 'International Tables Vol C Tables 4.2.6.8 and 6.1.1.4'

loop_
_geom_angle_atom_site_label_1
_geom_angle_atom_site_label_2
_geom_angle_atom_site_label_3
_geom_angle
OU C01 C03 109.5(3)
OU C01 C04 107.6(3)
C03 C01 C04 116.0(4)
OU C01 C02 102.97(18)
C03 C01 C02 108.3(3)
C04 C01 C02 111.7(3)
C0 OU C01 120.89(16)
O0 C0 OU 125.6(2)
O0 C0 N1 123.3(2)
OU C0 N1 111.02(15)
C0 N1 C1G 122.54(16)
C0 N1 C1A 130.96(17)
C1G N1 C1A 92.98(15)
N1 C1A C1B2 115.18(17)
N1 C1A C1 115.43(14)
C1B2 C1A C1 109.93(16)
N1 C1A C1B1 87.56(15)
C1B2 C1A C1B1 113.88(17)
C1 C1A C1B1 113.41(16)
C1G C1B1 C1A 88.69(16)
N1 C1G C1B1 89.28(15)
O1 C1 N2 123.08(15)
O1 C1 C1A 120.19(14)
N2 C1 C1A 116.70(14)
C1 N2 C2A 121.94(14)
N2 C2A C2 107.21(14)
N2 C2A C2B 111.70(17)
C2 C2A C2B 110.88(16)
O2 C2 N3 122.93(15)
O2 C2 C2A 120.66(14)
N3 C2 C2A 116.36(14)
C2 N3 C3G 133.42(14)
C2 N3 C3A 131.35(15)
C3G N3 C3A 93.49(13)
N3 C3A C3 116.64(17)
N3 C3A C3B2 112.62(17)
C3 C3A C3B2 109.04(19)
N3 C3A C3B1 87.55(15)
C3 C3A C3B1 114.98(17)
C3B2 C3A C3B1 114.9(2)
C3G C3B1 C3A 89.49(14)
N3 C3G C3B1 88.54(14)
O3 C3 N4 123.96(19)
O3 C3 C3A 119.85(18)
N4 C3 C3A 116.12(15)
C3 N4 C4A 121.18(16)
N4 C4A C4 109.55(19)
N4 C4A C4B 110.14(18)
C4 C4A C4B 109.8(2)
O4 C4 OT 124.2(3)
O4 C4 C4A 124.6(2)
OT C4 C4A 111.2(2)
C4 OT CT 115.4(3)

loop_
_geom_bond_atom_site_label_1
_geom_bond_atom_site_label_2
_geom_bond_distance
C01 OU 1.471(3)
C01 C03 1.506(5)
C01 C04 1.504(5)
C01 C02 1.512(4)
OU C0 1.344(2)
C0 O0 1.200(2)
C0 N1 1.354(3)
N1 C1G 1.474(2)
N1 C1A 1.491(2)
C1A C1B2 1.519(3)
C1A C1 1.532(2)
C1A C1B1 1.553(3)
C1B1 C1G 1.523(4)
C1 O1 1.220(2)
C1 N2 1.330(2)
N2 C2A 1.448(2)
C2A C2 1.527(2)
C2A C2B 1.534(4)
C2 O2 1.229(2)
C2 N3 1.328(2)
N3 C3G 1.476(2)
N3 C3A 1.496(2)
C3A C3 1.522(3)
C3A C3B2 1.525(4)
C3A C3B1 1.541(3)
C3B1 C3G 1.534(3)
C3 O3 1.217(2)
C3 N4 1.333(3)
N4 C4A 1.442(3)
C4A C4 1.521(4)
C4A C4B 1.529(3)
C4 O4 1.173(3)
C4 OT 1.315(3)
OT CT 1.466(4)

loop_
_geom_hbond_atom_site_label_D
_geom_hbond_atom_site_label_H
_geom_hbond_atom_site_label_A
_geom_hbond_distance_DH
_geom_hbond_distance_HA
_geom_hbond_distance_DA
_geom_hbond_angle_DHA
N2 H2 OU 0.86 2.33 3.068(2) 144.3
N4 H4 O2 0.86 2.04 2.827(2) 152.0

loop_
_geom_torsion_atom_site_label_1
_geom_torsion_atom_site_label_2
_geom_torsion_atom_site_label_3
_geom_torsion_atom_site_label_4
_geom_torsion
_geom_torsion_publ_flag
C03 C01 OU C0 56.1(3) ?
C04 C01 OU C0 -70.7(4) ?
C02 C01 OU C0 171.2(2) ?
C01 OU C0 O0 5.3(3) ?
C01 OU C0 N1 -178.1(2) y
O0 C0 N1 C1G -21.0(3) ?
OU C0 N1 C1G 162.32(19) ?
O0 C0 N1 C1A -150.4(2) ?
OU C0 N1 C1A 32.9(3) y
C0 N1 C1A C1B2 33.3(3) ?
C1G N1 C1A C1B2 -106.02(18) ?
C0 N1 C1A C1 -96.5(2) y
C1G N1 C1A C1 124.14(17) ?
C0 N1 C1A C1B1 148.6(2) ?
C1G N1 C1A C1B1 9.30(16) ?
N1 C1A C1B1 C1G -8.99(15) ?
C1B2 C1A C1B1 C1G 107.6(2) ?
C1 C1A C1B1 C1G -125.72(18) ?
C0 N1 C1G C1B1 -153.8(2) ?
C1A N1 C1G C1B1 -9.47(17) ?
C1A C1B1 C1G N1 9.08(16) ?
N1 C1A C1 O1 -143.92(19) ?
C1B2 C1A C1 O1 83.7(2) ?
C1B1 C1A C1 O1 -45.0(3) ?
N1 C1A C1 N2 38.1(3) y
C1B2 C1A C1 N2 -94.2(2) ?
C1B1 C1A C1 N2 137.0(2) ?
O1 C1 N2 C2A -1.5(3) ?
C1A C1 N2 C2A 176.42(19) y
C1 N2 C2A C2 -154.8(2) y
C1 N2 C2A C2B 83.5(2) ?
N2 C2A C2 O2 -20.0(3) ?
C2B C2A C2 O2 102.1(2) ?
N2 C2A C2 N3 162.65(19) y
C2B C2A C2 N3 -75.2(2) ?
O2 C2 N3 C3G 172.4(2) ?
C2A C2 N3 C3G -10.4(4) ?
O2 C2 N3 C3A 11.6(4) ?
C2A C2 N3 C3A -171.2(2) y
C2 N3 C3A C3 -69.6(3) y
C3G N3 C3A C3 124.26(19) ?
C2 N3 C3A C3B2 57.6(3) ?
C3G N3 C3A C3B2 -108.6(2) ?
C2 N3 C3A C3B1 173.6(2) ?
C3G N3 C3A C3B1 7.42(19) ?
N3 C3A C3B1 C3G -7.12(18) ?
C3 C3A C3B1 C3G -125.5(2) ?
C3B2 C3A C3B1 C3G 106.7(2) ?
C2 N3 C3G C3B1 -173.1(3) ?
C3A N3 C3G C3B1 -7.45(19) ?
C3A C3B1 C3G N3 7.22(19) ?
N3 C3A C3 O3 -139.4(2) ?
C3B2 C3A C3 O3 91.7(3) ?
C3B1 C3A C3 O3 -39.0(3) ?
N3 C3A C3 N4 43.4(3) y
C3B2 C3A C3 N4 -85.5(2) ?
C3B1 C3A C3 N4 143.8(2) ?
O3 C3 N4 C4A -12.2(3) ?
C3A C3 N4 C4A 164.9(2) y
C3 N4 C4A C4 -67.6(3) y
C3 N4 C4A C4B 171.5(2) ?
N4 C4A C4 O4 -20.5(3) ?
C4B C4A C4 O4 100.6(3) ?
N4 C4A C4 OT 159.77(18) y
C4B C4A C4 OT -79.1(2) ?
O4 C4 OT CT -5.9(4) ?
C4A C4 OT CT 173.8(2) y
